data_7210081
loop_
_publ_author_name
'Wang, Jiamin'
'Li, Shaoguang'
'Yang, Peiju'
'Huang, Xiaojuan'
'Yang, Xiao-Juan'
'Wu, Biao'

_publ_section_title
;
 From anion complexes to anion coordination polymers (ACPs): assembly with
 a 1,5-naphthylene bridged bis-bisurea ligand
;
_journal_issue 22
_journal_name_full CrystEngComm
_journal_page_first 4540
_journal_paper_doi 10.1039/c3ce26982e
_journal_volume 15
_journal_year 2013
_chemical_formula_sum 'C84 H112 N12 O12'
_chemical_formula_weight 1481.86
_chemical_name_systematic
;
?
;
_space_group_IT_number 14
_symmetry_cell_setting monoclinic
_symmetry_space_group_name_Hall '-P 2ybc'
_symmetry_space_group_name_H-M 'P 1 21/c 1'
_atom_sites_solution_hydrogens geom
_atom_sites_solution_primary direct
_atom_sites_solution_secondary difmap
_audit_creation_method SHELXL-97
_cell_angle_alpha 90.00
_cell_angle_beta 102.017(4)
_cell_angle_gamma 90.00
_cell_formula_units_Z 2
_cell_length_a 8.627(3)
_cell_length_b 35.844(11)
_cell_length_c 13.660(4)
_cell_measurement_temperature 153(2)
_cell_volume 4131(2)
_computing_cell_refinement 'Bruker SMART'
_computing_data_collection 'Bruker SMART APEX II'
_computing_data_reduction 'Bruker SAINT'
_computing_molecular_graphics SHELXTL
_computing_publication_material SHELXTL
_computing_structure_refinement 'SHELXL-97 (Sheldrick, 2008)'
_computing_structure_solution 'SHELXS-97 (Sheldrick, 2008)'
_diffrn_ambient_temperature 153(2)
_diffrn_measured_fraction_theta_full 0.976
_diffrn_measured_fraction_theta_max 0.976
_diffrn_measurement_device_type 'Bruker APEX II area detector'
_diffrn_measurement_method '\w scan'
_diffrn_radiation_monochromator graphite
_diffrn_radiation_source 'fine-focus sealed tube'
_diffrn_radiation_type MoK\a
_diffrn_radiation_wavelength 0.71073
_diffrn_reflns_av_R_equivalents 0.0650
_diffrn_reflns_av_sigmaI/netI 0.0880
_diffrn_reflns_limit_h_max 10
_diffrn_reflns_limit_h_min -8
_diffrn_reflns_limit_k_max 38
_diffrn_reflns_limit_k_min -42
_diffrn_reflns_limit_l_max 16
_diffrn_reflns_limit_l_min -13
_diffrn_reflns_number 16438
_diffrn_reflns_theta_full 25.00
_diffrn_reflns_theta_max 25.00
_diffrn_reflns_theta_min 1.14
_exptl_absorpt_coefficient_mu 0.080
_exptl_absorpt_correction_T_max 0.9920
_exptl_absorpt_correction_T_min 0.9763
_exptl_absorpt_correction_type multi-scan
_exptl_absorpt_process_details SADABS
_exptl_crystal_colour light-yellow
_exptl_crystal_density_diffrn 1.191
_exptl_crystal_density_method 'not measured'
_exptl_crystal_description plate
_exptl_crystal_F_000 1592
_exptl_crystal_size_max 0.30
_exptl_crystal_size_mid 0.20
_exptl_crystal_size_min 0.10
_refine_diff_density_max 0.656
_refine_diff_density_min -0.408
_refine_diff_density_rms 0.063
_refine_ls_extinction_method none
_refine_ls_goodness_of_fit_ref 1.063
_refine_ls_hydrogen_treatment constr
_refine_ls_matrix_type full
_refine_ls_number_parameters 491
_refine_ls_number_reflns 7103
_refine_ls_number_restraints 24
_refine_ls_restrained_S_all 1.064
_refine_ls_R_factor_all 0.1293
_refine_ls_R_factor_gt 0.0837
_refine_ls_shift/su_max 0.000
_refine_ls_shift/su_mean 0.000
_refine_ls_structure_factor_coef Fsqd
_refine_ls_weighting_details 'calc w=1/[\s^2^(Fo^2^)+(0.0750P)^2^+6.5098P] where P=(Fo^2^+2Fc^2^)/3'
_refine_ls_weighting_scheme calc
_refine_ls_wR_factor_gt 0.1944
_refine_ls_wR_factor_ref 0.2225
_reflns_number_gt 4566
_reflns_number_total 7103
_reflns_threshold_expression >2sigma(I)
_cod_data_source_file c3ce26982e.txt
_cod_data_source_block 5
_cod_depositor_comments
;
The following automatic conversions were performed:

'_symmetry_cell_setting' value 'Monoclinic' changed to 'monoclinic'
according to /home/saulius/struct/CIF-dictionaries/cif_core.dic
dictionary named 'cif_core.dic' version 2.4.2 from
2011-04-26.

'_exptl_absorpt_correction_type' value 'Multi-scan'
changed to 'multi-scan' according to
/home/saulius/struct/CIF-dictionaries/cif_core.dic dictionary named
'cif_core.dic' version 2.4.2 from 2011-04-26.

Automatic conversion script
Id: cif_fix_values 1891 2012-01-12 08:04:46Z andrius 
;
_cod_original_sg_symbol_H-M 'P2(1)/c '
_cod_database_code 7210081

loop_
_symmetry_equiv_pos_as_xyz
'x, y, z'
'-x, y+1/2, -z+1/2'
'-x, -y, -z'
'x, -y-1/2, z-1/2'

loop_
_atom_site_label
_atom_site_type_symbol
_atom_site_fract_x
_atom_site_fract_y
_atom_site_fract_z
_atom_site_U_iso_or_equiv
_atom_site_adp_type
_atom_site_occupancy
_atom_site_symmetry_multiplicity
_atom_site_calc_flag
_atom_site_refinement_flags
O1 O -0.0805(5) 0.35672(11) 0.2695(3) 0.0758(12) Uani 1 1 d .
O2 O 0.0029(6) 0.35861(10) 0.1313(3) 0.0809(13) Uani 1 1 d .
O3 O 0.2856(3) 0.19186(8) 0.4600(2) 0.0392(7) Uani 1 1 d .
O4 O 0.2688(3) 0.01512(7) 0.3336(2) 0.0349(7) Uani 1 1 d .
O5 O 0.4384(3) 0.16418(8) 1.1635(2) 0.0410(7) Uani 1 1 d .
O6 O 0.2957(4) 0.11301(8) 1.1240(2) 0.0466(8) Uani 1 1 d .
N1 N -0.0062(6) 0.34357(11) 0.2104(3) 0.0566(12) Uani 1 1 d .
N2 N 0.2964(4) 0.20514(9) 0.2965(2) 0.0321(8) Uani 1 1 d .
H2 H 0.3342 0.1964 0.2460 0.039 Uiso 1 1 calc R
N3 N 0.3735(4) 0.14842(8) 0.3605(2) 0.0292(8) Uani 1 1 d .
H3 H 0.3713 0.1429 0.2974 0.035 Uiso 1 1 calc R
N4 N 0.3542(3) 0.07370(8) 0.3050(2) 0.0255(7) Uani 1 1 d .
H4 H 0.3533 0.0907 0.2583 0.031 Uiso 1 1 calc R
N5 N 0.2219(4) 0.03883(8) 0.1745(2) 0.0276(7) Uani 1 1 d .
H5 H 0.2326 0.0589 0.1396 0.033 Uiso 1 1 calc R
N6 N 0.8605(4) 0.39321(9) 0.7900(2) 0.0303(8) Uani 1 1 d .
C1 C 0.0762(5) 0.30783(11) 0.2352(3) 0.0390(11) Uani 1 1 d .
C2 C 0.1565(5) 0.29198(12) 0.1677(3) 0.0402(11) Uani 1 1 d .
H2A H 0.1599 0.3041 0.1063 0.048 Uiso 1 1 calc R
C3 C 0.2310(5) 0.25843(11) 0.1916(3) 0.0373(10) Uani 1 1 d .
H3A H 0.2876 0.2473 0.1465 0.045 Uiso 1 1 calc R
C4 C 0.2246(5) 0.24028(11) 0.2823(3) 0.0315(9) Uani 1 1 d .
C5 C 0.1465(5) 0.25746(11) 0.3487(3) 0.0357(10) Uani 1 1 d .
H5A H 0.1446 0.2460 0.4111 0.043 Uiso 1 1 calc R
C6 C 0.0712(5) 0.29130(12) 0.3247(3) 0.0424(11) Uani 1 1 d .
H6 H 0.0165 0.3030 0.3701 0.051 Uiso 1 1 calc R
C7 C 0.3153(4) 0.18264(11) 0.3798(3) 0.0284(9) Uani 1 1 d .
C8 C 0.4368(4) 0.12100(10) 0.4328(3) 0.0268(9) Uani 1 1 d .
C9 C 0.5127(5) 0.13032(12) 0.5295(3) 0.0355(10) Uani 1 1 d .
H9 H 0.5158 0.1557 0.5501 0.043 Uiso 1 1 calc R
C10 C 0.5838(5) 0.10338(12) 0.5964(3) 0.0403(11) Uani 1 1 d .
H10 H 0.6353 0.1102 0.6624 0.048 Uiso 1 1 calc R
C11 C 0.5798(5) 0.06632(12) 0.5670(3) 0.0368(10) Uani 1 1 d .
H11 H 0.6295 0.0477 0.6124 0.044 Uiso 1 1 calc R
C12 C 0.5033(4) 0.05660(11) 0.4714(3) 0.0308(9) Uani 1 1 d .
H12 H 0.5009 0.0312 0.4517 0.037 Uiso 1 1 calc R
C13 C 0.4296(4) 0.08323(11) 0.4034(3) 0.0253(8) Uani 1 1 d .
C14 C 0.2821(4) 0.04027(10) 0.2756(3) 0.0258(8) Uani 1 1 d .
C15 C 0.1437(4) 0.00787(10) 0.1210(3) 0.0257(8) Uani 1 1 d .
C16 C 0.0391(4) 0.01547(10) 0.0286(3) 0.0222(8) Uani 1 1 d .
C17 C 0.0066(5) 0.05201(11) -0.0102(3) 0.0303(9) Uani 1 1 d .
H17 H 0.0580 0.0727 0.0261 0.036 Uiso 1 1 calc R
C18 C -0.0962(5) 0.05776(11) -0.0979(3) 0.0355(10) Uani 1 1 d .
H18 H -0.1164 0.0826 -0.1217 0.043 Uiso 1 1 calc R
C19 C 0.1736(5) -0.02819(11) 0.1548(3) 0.0345(10) Uani 1 1 d .
H19 H 0.2461 -0.0329 0.2161 0.041 Uiso 1 1 calc R
C20 C 0.3731(5) 0.14018(11) 1.1012(3) 0.0288(9) Uani 1 1 d .
C21 C 0.3917(5) 0.14398(11) 0.9944(3) 0.0319(9) Uani 1 1 d .
C22 C 0.3397(6) 0.11651(13) 0.9254(3) 0.0485(12) Uani 1 1 d .
H22 H 0.2884 0.0951 0.9446 0.058 Uiso 1 1 calc R
C23 C 0.3611(7) 0.11964(16) 0.8282(4) 0.0640(15) Uani 1 1 d .
H23 H 0.3245 0.1005 0.7811 0.077 Uiso 1 1 calc R
C24 C 0.4344(7) 0.15018(18) 0.8002(4) 0.0664(16) Uani 1 1 d .
H24 H 0.4498 0.1521 0.7336 0.080 Uiso 1 1 calc R
C25 C 0.4863(6) 0.17826(17) 0.8667(4) 0.0606(15) Uani 1 1 d .
H25 H 0.5367 0.1996 0.8463 0.073 Uiso 1 1 calc R
C26 C 0.4649(5) 0.17527(13) 0.9642(3) 0.0420(11) Uani 1 1 d .
H26 H 0.5004 0.1947 1.0107 0.050 Uiso 1 1 calc R
C27 C 0.9323(5) 0.38009(12) 0.7028(3) 0.0339(10) Uani 1 1 d .
H27A H 0.9924 0.4011 0.6818 0.041 Uiso 1 1 calc R
H27B H 1.0090 0.3599 0.7272 0.041 Uiso 1 1 calc R
C28 C 0.8163(5) 0.36599(13) 0.6121(3) 0.0393(10) Uani 1 1 d .
H28A H 0.7583 0.3874 0.5759 0.047 Uiso 1 1 calc R
H28B H 0.7381 0.3494 0.6339 0.047 Uiso 1 1 calc R
C29 C 0.9008(5) 0.34453(12) 0.5415(4) 0.0429(11) Uani 1 1 d U
H29A H 0.8286 0.3422 0.4753 0.052 Uiso 1 1 calc R
H29B H 0.9948 0.3589 0.5325 0.052 Uiso 1 1 calc R
C30 C 0.9525(8) 0.30626(17) 0.5800(5) 0.0808(18) Uani 1 1 d U
H30A H 1.0172 0.3082 0.6478 0.121 Uiso 1 1 calc R
H30B H 1.0151 0.2947 0.5360 0.121 Uiso 1 1 calc R
H30C H 0.8590 0.2909 0.5812 0.121 Uiso 1 1 calc R
C31 C 0.7865(5) 0.36093(12) 0.8351(3) 0.0377(10) Uani 1 1 d .
H31A H 0.7345 0.3709 0.8878 0.045 Uiso 1 1 calc R
H31B H 0.7026 0.3500 0.7824 0.045 Uiso 1 1 calc R
C32 C 0.8980(6) 0.33013(13) 0.8802(4) 0.0496(12) Uani 1 1 d .
H32A H 0.9821 0.3405 0.9338 0.060 Uiso 1 1 calc R
H32B H 0.9494 0.3194 0.8281 0.060 Uiso 1 1 calc R
C33 C 0.8100(8) 0.29942(18) 0.9234(6) 0.093(2) Uani 1 1 d U
H33A H 0.8874 0.2838 0.9694 0.111 Uiso 1 1 calc R
H33B H 0.7379 0.3109 0.9626 0.111 Uiso 1 1 calc R
C34 C 0.7184(11) 0.2759(3) 0.8451(7) 0.126(3) Uani 1 1 d U
H34A H 0.6400 0.2912 0.8003 0.189 Uiso 1 1 calc R
H34B H 0.6640 0.2565 0.8756 0.189 Uiso 1 1 calc R
H34C H 0.7897 0.2643 0.8068 0.189 Uiso 1 1 calc R
C35 C 0.9936(5) 0.41077(12) 0.8667(3) 0.0352(10) Uani 1 1 d .
H35A H 1.0773 0.3918 0.8872 0.042 Uiso 1 1 calc R
H35B H 1.0401 0.4313 0.8336 0.042 Uiso 1 1 calc R
C36 C 0.9485(5) 0.42626(12) 0.9603(3) 0.0362(10) Uani 1 1 d .
H36A H 0.8968 0.4066 0.9930 0.043 Uiso 1 1 calc R
H36B H 0.8726 0.4471 0.9422 0.043 Uiso 1 1 calc R
C37 C 1.0969(5) 0.44012(14) 1.0322(3) 0.0451(11) Uani 1 1 d .
H37A H 1.1712 0.4190 1.0507 0.054 Uiso 1 1 calc R
H37B H 1.1500 0.4591 0.9979 0.054 Uiso 1 1 calc R
C38 C 1.0605(6) 0.45693(15) 1.1261(4) 0.0594(14) Uani 1 1 d .
H38A H 0.9891 0.4783 1.1084 0.089 Uiso 1 1 calc R
H38B H 1.1592 0.4653 1.1699 0.089 Uiso 1 1 calc R
H38C H 1.0096 0.4382 1.1610 0.089 Uiso 1 1 calc R
C39 C 0.7293(4) 0.42108(11) 0.7540(3) 0.0327(9) Uani 1 1 d .
H39A H 0.6872 0.4292 0.8127 0.039 Uiso 1 1 calc R
H39B H 0.6425 0.4080 0.7081 0.039 Uiso 1 1 calc R
C40 C 0.7709(5) 0.45558(12) 0.7011(3) 0.0390(10) Uani 1 1 d .
H40A H 0.8073 0.4483 0.6397 0.047 Uiso 1 1 calc R
H40B H 0.8581 0.4692 0.7453 0.047 Uiso 1 1 calc R
C41 C 0.6257(6) 0.48097(13) 0.6734(4) 0.0474(12) Uani 1 1 d .
H41A H 0.5360 0.4662 0.6355 0.057 Uiso 1 1 calc R
H41B H 0.5957 0.4897 0.7358 0.057 Uiso 1 1 calc R
C42 C 0.6504(6) 0.51431(14) 0.6123(4) 0.0552(13) Uani 1 1 d .
H42A H 0.7453 0.5278 0.6461 0.083 Uiso 1 1 calc R
H42B H 0.5581 0.5308 0.6046 0.083 Uiso 1 1 calc R
H42C H 0.6641 0.5061 0.5462 0.083 Uiso 1 1 calc R

loop_
_atom_site_aniso_label
_atom_site_aniso_U_11
_atom_site_aniso_U_22
_atom_site_aniso_U_33
_atom_site_aniso_U_23
_atom_site_aniso_U_13
_atom_site_aniso_U_12
O1 0.108(3) 0.069(3) 0.055(2) 0.003(2) 0.027(2) 0.048(2)
O2 0.133(4) 0.061(2) 0.051(2) 0.022(2) 0.026(2) 0.044(2)
O3 0.0483(18) 0.0412(17) 0.0309(17) 0.0017(13) 0.0147(14) 0.0090(14)
O4 0.0479(17) 0.0289(15) 0.0264(15) 0.0023(12) 0.0044(13) -0.0041(13)
O5 0.0391(17) 0.0508(18) 0.0356(17) -0.0128(15) 0.0134(14) -0.0079(14)
O6 0.063(2) 0.0431(18) 0.0335(18) 0.0103(14) 0.0090(15) -0.0128(16)
N1 0.081(3) 0.045(2) 0.041(3) 0.004(2) 0.006(2) 0.023(2)
N2 0.0407(19) 0.0328(18) 0.0244(19) 0.0006(15) 0.0100(15) 0.0084(16)
N3 0.0367(19) 0.0280(17) 0.0206(17) 0.0005(14) 0.0006(14) 0.0049(15)
N4 0.0250(16) 0.0289(17) 0.0207(17) 0.0000(14) 0.0004(13) -0.0027(14)
N5 0.0324(17) 0.0249(17) 0.0240(18) 0.0027(14) 0.0021(14) -0.0036(14)
N6 0.0224(16) 0.0375(19) 0.0322(19) -0.0009(15) 0.0083(14) -0.0009(15)
C1 0.054(3) 0.030(2) 0.033(3) 0.0021(19) 0.010(2) 0.011(2)
C2 0.057(3) 0.039(2) 0.025(2) 0.0048(19) 0.008(2) 0.007(2)
C3 0.047(3) 0.036(2) 0.031(2) 0.0014(19) 0.014(2) 0.002(2)
C4 0.032(2) 0.031(2) 0.032(2) 0.0006(18) 0.0082(18) 0.0044(18)
C5 0.046(3) 0.037(2) 0.027(2) 0.0028(18) 0.0128(19) 0.005(2)
C6 0.051(3) 0.041(3) 0.038(3) 0.000(2) 0.015(2) 0.013(2)
C7 0.030(2) 0.033(2) 0.021(2) -0.0013(17) 0.0038(17) 0.0001(17)
C8 0.026(2) 0.030(2) 0.024(2) -0.0034(17) 0.0039(16) -0.0011(17)
C9 0.038(2) 0.037(2) 0.030(2) -0.0038(19) 0.0033(19) 0.0025(19)
C10 0.043(3) 0.048(3) 0.026(2) -0.002(2) -0.0032(19) 0.004(2)
C11 0.036(2) 0.043(3) 0.028(2) 0.0068(19) -0.0002(18) 0.004(2)
C12 0.029(2) 0.032(2) 0.031(2) 0.0027(18) 0.0057(17) 0.0016(17)
C13 0.0172(18) 0.036(2) 0.024(2) 0.0001(17) 0.0063(15) -0.0036(16)
C14 0.0238(19) 0.025(2) 0.029(2) 0.0002(17) 0.0065(16) 0.0029(16)
C15 0.026(2) 0.031(2) 0.021(2) -0.0022(16) 0.0061(16) -0.0016(17)
C16 0.0213(18) 0.0246(19) 0.022(2) 0.0013(16) 0.0070(15) -0.0004(15)
C17 0.036(2) 0.028(2) 0.026(2) -0.0019(17) 0.0055(18) -0.0021(18)
C18 0.047(3) 0.026(2) 0.029(2) 0.0033(17) -0.0023(19) 0.0001(19)
C19 0.041(2) 0.033(2) 0.023(2) 0.0015(18) -0.0052(18) 0.0060(19)
C20 0.028(2) 0.034(2) 0.023(2) 0.0026(18) 0.0019(17) 0.0026(18)
C21 0.029(2) 0.038(2) 0.028(2) 0.0052(18) 0.0038(17) 0.0035(18)
C22 0.065(3) 0.046(3) 0.033(3) -0.001(2) 0.008(2) -0.004(2)
C23 0.096(4) 0.064(4) 0.033(3) -0.005(3) 0.017(3) 0.004(3)
C24 0.078(4) 0.089(4) 0.039(3) 0.009(3) 0.026(3) 0.014(3)
C25 0.060(3) 0.074(4) 0.053(3) 0.024(3) 0.024(3) 0.000(3)
C26 0.041(3) 0.045(3) 0.040(3) 0.008(2) 0.011(2) 0.000(2)
C27 0.026(2) 0.043(2) 0.033(2) -0.0056(19) 0.0078(17) 0.0015(18)
C28 0.033(2) 0.045(3) 0.039(3) -0.005(2) 0.0065(19) -0.001(2)
C29 0.0442(18) 0.0431(18) 0.0415(18) -0.0031(15) 0.0089(15) 0.0015(15)
C30 0.083(2) 0.080(2) 0.079(2) -0.0011(10) 0.0162(10) 0.0030(10)
C31 0.029(2) 0.044(2) 0.042(3) 0.005(2) 0.0110(19) -0.0030(19)
C32 0.050(3) 0.048(3) 0.052(3) 0.015(2) 0.013(2) 0.011(2)
C33 0.092(5) 0.072(4) 0.121(6) 0.033(4) 0.039(5) 0.022(4)
C34 0.125(3) 0.124(3) 0.127(3) 0.0011(10) 0.0251(12) -0.0001(10)
C35 0.025(2) 0.049(3) 0.032(2) -0.004(2) 0.0074(18) -0.0011(19)
C36 0.032(2) 0.045(3) 0.031(2) 0.0007(19) 0.0061(18) 0.0088(19)
C37 0.038(2) 0.059(3) 0.035(3) -0.010(2) 0.002(2) 0.006(2)
C38 0.063(3) 0.069(4) 0.042(3) -0.015(3) 0.003(2) 0.009(3)
C39 0.025(2) 0.041(2) 0.033(2) -0.0013(19) 0.0067(17) 0.0038(18)
C40 0.040(2) 0.041(2) 0.039(3) 0.000(2) 0.015(2) -0.002(2)
C41 0.044(3) 0.046(3) 0.052(3) 0.009(2) 0.010(2) 0.003(2)
C42 0.051(3) 0.055(3) 0.058(3) 0.012(3) 0.008(3) -0.004(2)

loop_
_atom_type_symbol
_atom_type_description
_atom_type_scat_dispersion_real
_atom_type_scat_dispersion_imag
_atom_type_scat_source
C C 0.0033 0.0016 'International Tables Vol C Tables 4.2.6.8 and 6.1.1.4'
H H 0.0000 0.0000 'International Tables Vol C Tables 4.2.6.8 and 6.1.1.4'
N N 0.0061 0.0033 'International Tables Vol C Tables 4.2.6.8 and 6.1.1.4'
O O 0.0106 0.0060 'International Tables Vol C Tables 4.2.6.8 and 6.1.1.4'

loop_
_geom_angle_atom_site_label_1
_geom_angle_atom_site_label_2
_geom_angle_atom_site_label_3
_geom_angle
_geom_angle_site_symmetry_1
_geom_angle_site_symmetry_3
O1 N1 O2 123.4(4) . .
O1 N1 C1 118.6(4) . .
O2 N1 C1 118.0(4) . .
C7 N2 C4 128.0(3) . .
C7 N2 H2 116.0 . .
C4 N2 H2 116.0 . .
C7 N3 C8 126.1(3) . .
C7 N3 H3 117.0 . .
C8 N3 H3 117.0 . .
C14 N4 C13 125.6(3) . .
C14 N4 H4 117.2 . .
C13 N4 H4 117.2 . .
C14 N5 C15 126.0(3) . .
C14 N5 H5 117.0 . .
C15 N5 H5 117.0 . .
C39 N6 C31 106.7(3) . .
C39 N6 C35 110.9(3) . .
C31 N6 C35 111.0(3) . .
C39 N6 C27 110.4(3) . .
C31 N6 C27 110.9(3) . .
C35 N6 C27 107.1(3) . .
C6 C1 C2 122.0(4) . .
C6 C1 N1 118.6(4) . .
C2 C1 N1 119.3(4) . .
C3 C2 C1 118.5(4) . .
C3 C2 H2A 120.8 . .
C1 C2 H2A 120.8 . .
C2 C3 C4 120.7(4) . .
C2 C3 H3A 119.6 . .
C4 C3 H3A 119.6 . .
C5 C4 N2 124.9(4) . .
C5 C4 C3 119.0(4) . .
N2 C4 C3 116.1(3) . .
C4 C5 C6 120.3(4) . .
C4 C5 H5A 119.8 . .
C6 C5 H5A 119.8 . .
C1 C6 C5 119.4(4) . .
C1 C6 H6 120.3 . .
C5 C6 H6 120.3 . .
O3 C7 N3 124.6(4) . .
O3 C7 N2 124.9(4) . .
N3 C7 N2 110.5(3) . .
C9 C8 C13 119.1(4) . .
C9 C8 N3 122.2(3) . .
C13 C8 N3 118.6(3) . .
C10 C9 C8 121.2(4) . .
C10 C9 H9 119.4 . .
C8 C9 H9 119.4 . .
C9 C10 C11 119.8(4) . .
C9 C10 H10 120.1 . .
C11 C10 H10 120.1 . .
C12 C11 C10 119.7(4) . .
C12 C11 H11 120.2 . .
C10 C11 H11 120.2 . .
C11 C12 C13 121.4(4) . .
C11 C12 H12 119.3 . .
C13 C12 H12 119.3 . .
C12 C13 N4 121.8(3) . .
C12 C13 C8 118.9(3) . .
N4 C13 C8 119.3(3) . .
O4 C14 N4 123.6(4) . .
O4 C14 N5 123.9(3) . .
N4 C14 N5 112.4(3) . .
C19 C15 C16 121.2(3) . .
C19 C15 N5 121.7(3) . .
C16 C15 N5 117.0(3) . .
C15 C16 C17 123.4(3) . .
C15 C16 C16 118.4(4) . 3
C17 C16 C16 118.3(4) . 3
C18 C17 C16 121.0(4) . .
C18 C17 H17 119.5 . .
C16 C17 H17 119.5 . .
C17 C18 C19 121.8(4) . 3
C17 C18 H18 119.1 . .
C19 C18 H18 119.1 3 .
C15 C19 C18 119.4(4) . 3
C15 C19 H19 120.3 . .
C18 C19 H19 120.3 3 .
O6 C20 O5 123.3(4) . .
O6 C20 C21 118.7(4) . .
O5 C20 C21 118.0(3) . .
C22 C21 C26 118.6(4) . .
C22 C21 C20 121.0(4) . .
C26 C21 C20 120.4(4) . .
C21 C22 C23 120.8(5) . .
C21 C22 H22 119.6 . .
C23 C22 H22 119.6 . .
C24 C23 C22 119.9(5) . .
C24 C23 H23 120.0 . .
C22 C23 H23 120.0 . .
C23 C24 C25 120.9(5) . .
C23 C24 H24 119.5 . .
C25 C24 H24 119.5 . .
C24 C25 C26 119.4(5) . .
C24 C25 H25 120.3 . .
C26 C25 H25 120.3 . .
C25 C26 C21 120.4(5) . .
C25 C26 H26 119.8 . .
C21 C26 H26 119.8 . .
C28 C27 N6 115.9(3) . .
C28 C27 H27A 108.3 . .
N6 C27 H27A 108.3 . .
C28 C27 H27B 108.3 . .
N6 C27 H27B 108.3 . .
H27A C27 H27B 107.4 . .
C27 C28 C29 111.4(4) . .
C27 C28 H28A 109.4 . .
C29 C28 H28A 109.4 . .
C27 C28 H28B 109.4 . .
C29 C28 H28B 109.4 . .
H28A C28 H28B 108.0 . .
C30 C29 C28 112.6(4) . .
C30 C29 H29A 109.1 . .
C28 C29 H29A 109.1 . .
C30 C29 H29B 109.1 . .
C28 C29 H29B 109.1 . .
H29A C29 H29B 107.8 . .
C29 C30 H30A 109.5 . .
C29 C30 H30B 109.5 . .
H30A C30 H30B 109.5 . .
C29 C30 H30C 109.5 . .
H30A C30 H30C 109.5 . .
H30B C30 H30C 109.5 . .
C32 C31 N6 116.0(3) . .
C32 C31 H31A 108.3 . .
N6 C31 H31A 108.3 . .
C32 C31 H31B 108.3 . .
N6 C31 H31B 108.3 . .
H31A C31 H31B 107.4 . .
C31 C32 C33 111.1(4) . .
C31 C32 H32A 109.4 . .
C33 C32 H32A 109.4 . .
C31 C32 H32B 109.4 . .
C33 C32 H32B 109.4 . .
H32A C32 H32B 108.0 . .
C34 C33 C32 111.7(7) . .
C34 C33 H33A 109.3 . .
C32 C33 H33A 109.3 . .
C34 C33 H33B 109.3 . .
C32 C33 H33B 109.3 . .
H33A C33 H33B 107.9 . .
C33 C34 H34A 109.5 . .
C33 C34 H34B 109.5 . .
H34A C34 H34B 109.5 . .
C33 C34 H34C 109.5 . .
H34A C34 H34C 109.5 . .
H34B C34 H34C 109.5 . .
C36 C35 N6 116.3(3) . .
C36 C35 H35A 108.2 . .
N6 C35 H35A 108.2 . .
C36 C35 H35B 108.2 . .
N6 C35 H35B 108.2 . .
H35A C35 H35B 107.4 . .
C35 C36 C37 109.5(3) . .
C35 C36 H36A 109.8 . .
C37 C36 H36A 109.8 . .
C35 C36 H36B 109.8 . .
C37 C36 H36B 109.8 . .
H36A C36 H36B 108.2 . .
C38 C37 C36 112.5(4) . .
C38 C37 H37A 109.1 . .
C36 C37 H37A 109.1 . .
C38 C37 H37B 109.1 . .
C36 C37 H37B 109.1 . .
H37A C37 H37B 107.8 . .
C37 C38 H38A 109.5 . .
C37 C38 H38B 109.5 . .
H38A C38 H38B 109.5 . .
C37 C38 H38C 109.5 . .
H38A C38 H38C 109.5 . .
H38B C38 H38C 109.5 . .
N6 C39 C40 117.4(3) . .
N6 C39 H39A 108.0 . .
C40 C39 H39A 108.0 . .
N6 C39 H39B 108.0 . .
C40 C39 H39B 108.0 . .
H39A C39 H39B 107.2 . .
C39 C40 C41 109.9(3) . .
C39 C40 H40A 109.7 . .
C41 C40 H40A 109.7 . .
C39 C40 H40B 109.7 . .
C41 C40 H40B 109.7 . .
H40A C40 H40B 108.2 . .
C42 C41 C40 114.0(4) . .
C42 C41 H41A 108.7 . .
C40 C41 H41A 108.7 . .
C42 C41 H41B 108.7 . .
C40 C41 H41B 108.7 . .
H41A C41 H41B 107.6 . .
C41 C42 H42A 109.5 . .
C41 C42 H42B 109.5 . .
H42A C42 H42B 109.5 . .
C41 C42 H42C 109.5 . .
H42A C42 H42C 109.5 . .
H42B C42 H42C 109.5 . .

loop_
_geom_bond_atom_site_label_1
_geom_bond_atom_site_label_2
_geom_bond_distance
_geom_bond_site_symmetry_2
O1 N1 1.224(5) .
O2 N1 1.225(5) .
O3 C7 1.223(5) .
O4 C14 1.221(4) .
O5 C20 1.258(5) .
O6 C20 1.256(5) .
N1 C1 1.470(5) .
N2 C7 1.375(5) .
N2 C4 1.400(5) .
N2 H2 0.8800 .
N3 C7 1.371(5) .
N3 C8 1.420(5) .
N3 H3 0.8800 .
N4 C14 1.371(5) .
N4 C13 1.409(5) .
N4 H4 0.8800 .
N5 C14 1.372(5) .
N5 C15 1.419(5) .
N5 H5 0.8800 .
N6 C39 1.512(5) .
N6 C31 1.513(5) .
N6 C35 1.521(5) .
N6 C27 1.526(5) .
C1 C6 1.368(6) .
C1 C2 1.385(6) .
C2 C3 1.371(6) .
C2 H2A 0.9500 .
C3 C4 1.412(6) .
C3 H3A 0.9500 .
C4 C5 1.382(5) .
C5 C6 1.383(6) .
C5 H5A 0.9500 .
C6 H6 0.9500 .
C8 C9 1.387(6) .
C8 C13 1.410(5) .
C9 C10 1.383(6) .
C9 H9 0.9500 .
C10 C11 1.386(6) .
C10 H10 0.9500 .
C11 C12 1.379(6) .
C11 H11 0.9500 .
C12 C13 1.390(5) .
C12 H12 0.9500 .
C15 C19 1.378(5) .
C15 C16 1.417(5) .
C16 C17 1.419(5) .
C16 C16 1.441(7) 3
C17 C18 1.350(6) .
C17 H17 0.9500 .
C18 C19 1.399(6) 3
C18 H18 0.9500 .
C19 C18 1.399(6) 3
C19 H19 0.9500 .
C20 C21 1.507(5) .
C21 C22 1.372(6) .
C21 C26 1.391(6) .
C22 C23 1.382(7) .
C22 H22 0.9500 .
C23 C24 1.359(8) .
C23 H23 0.9500 .
C24 C25 1.367(8) .
C24 H24 0.9500 .
C25 C26 1.387(7) .
C25 H25 0.9500 .
C26 H26 0.9500 .
C27 C28 1.508(6) .
C27 H27A 0.9900 .
C27 H27B 0.9900 .
C28 C29 1.532(6) .
C28 H28A 0.9900 .
C28 H28B 0.9900 .
C29 C30 1.503(7) .
C29 H29A 0.9900 .
C29 H29B 0.9900 .
C30 H30A 0.9800 .
C30 H30B 0.9800 .
C30 H30C 0.9800 .
C31 C32 1.509(6) .
C31 H31A 0.9900 .
C31 H31B 0.9900 .
C32 C33 1.524(8) .
C32 H32A 0.9900 .
C32 H32B 0.9900 .
C33 C34 1.457(11) .
C33 H33A 0.9900 .
C33 H33B 0.9900 .
C34 H34A 0.9800 .
C34 H34B 0.9800 .
C34 H34C 0.9800 .
C35 C36 1.517(6) .
C35 H35A 0.9900 .
C35 H35B 0.9900 .
C36 C37 1.525(6) .
C36 H36A 0.9900 .
C36 H36B 0.9900 .
C37 C38 1.508(6) .
C37 H37A 0.9900 .
C37 H37B 0.9900 .
C38 H38A 0.9800 .
C38 H38B 0.9800 .
C38 H38C 0.9800 .
C39 C40 1.513(6) .
C39 H39A 0.9900 .
C39 H39B 0.9900 .
C40 C41 1.531(6) .
C40 H40A 0.9900 .
C40 H40B 0.9900 .
C41 C42 1.498(6) .
C41 H41A 0.9900 .
C41 H41B 0.9900 .
C42 H42A 0.9800 .
C42 H42B 0.9800 .
C42 H42C 0.9800 .
